data_4072331
loop_
_publ_author_name
'Schuecker, Raffael'
'John, Roland O.'
'Jakupec, Michael A.'
'Arion, Vladimir B.'
'Keppler, Bernhard K.'

_publ_section_title
;
 Water-Soluble Mixed-Ligand Ruthenium(II) and Osmium(II) Arene Complexes
 with High Antiproliferative Activity
;
_journal_issue 24
_journal_name_full Organometallics
_journal_page_first 6587
_journal_paper_doi 10.1021/om800774t
_journal_volume 27
_journal_year 2008
_chemical_formula_sum 'C28 H28 Cl2 F3 N3 O4 Ru S'
_chemical_formula_weight 731.56
_chemical_name_systematic
; 
(quinolin-8-olato-kappaN^1^,kappaO^8^)(1H-indazole-kappaN^3^)-
(1,2,3,4,5,6-hapto)-1-isopropyl-4-methylbenzene-ruthenium(II) 
trifluoromethanesulfonate dichloromethane solvate
;
_space_group_IT_number 14
_symmetry_cell_setting monoclinic
_symmetry_space_group_name_Hall '-P 2yn'
_symmetry_space_group_name_H-M 'P 1 21/n 1'
_atom_sites_solution_hydrogens geom
_atom_sites_solution_primary direct
_atom_sites_solution_secondary difmap
_audit_creation_method SHELXL-97
_cell_angle_alpha 90.00
_cell_angle_beta 106.48(3)
_cell_angle_gamma 90.00
_cell_formula_units_Z 4
_cell_length_a 13.531(3)
_cell_length_b 11.219(2)
_cell_length_c 20.357(4)
_cell_measurement_temperature 120(2)
_cell_volume 2963.3(11)
_computing_structure_refinement 'SHELXL-97 (Sheldrick, 1997)'
_computing_structure_solution 'SHELXS-97 (Sheldrick, 1990)'
_diffrn_ambient_temperature 120(2)
_diffrn_measured_fraction_theta_full 0.997
_diffrn_measured_fraction_theta_max 0.997
_diffrn_radiation_monochromator graphite
_diffrn_radiation_source 'fine-focus sealed tube'
_diffrn_radiation_type MoK\a
_diffrn_radiation_wavelength 0.71073
_diffrn_reflns_av_R_equivalents 0.0147
_diffrn_reflns_av_sigmaI/netI 0.0221
_diffrn_reflns_limit_h_max 19
_diffrn_reflns_limit_h_min -19
_diffrn_reflns_limit_k_max 15
_diffrn_reflns_limit_k_min -15
_diffrn_reflns_limit_l_max 29
_diffrn_reflns_limit_l_min -29
_diffrn_reflns_number 17420
_diffrn_reflns_theta_full 30.50
_diffrn_reflns_theta_max 30.50
_diffrn_reflns_theta_min 2.40
_exptl_absorpt_coefficient_mu 0.838
_exptl_absorpt_correction_type none
_exptl_crystal_colour orange
_exptl_crystal_density_diffrn 1.640
_exptl_crystal_density_method 'not measured'
_exptl_crystal_description block
_exptl_crystal_F_000 1480
_exptl_crystal_size_max 0.40
_exptl_crystal_size_mid 0.29
_exptl_crystal_size_min 0.04
_refine_diff_density_max 0.627
_refine_diff_density_min -0.772
_refine_diff_density_rms 0.069
_refine_ls_extinction_coef 0.00196(19)
_refine_ls_extinction_expression Fc^*^=kFc[1+0.001xFc^2^\l^3^/sin(2\q)]^-1/4^
_refine_ls_extinction_method SHELXL
_refine_ls_goodness_of_fit_ref 1.044
_refine_ls_hydrogen_treatment constr
_refine_ls_matrix_type full
_refine_ls_number_parameters 411
_refine_ls_number_reflns 8998
_refine_ls_number_restraints 5
_refine_ls_restrained_S_all 1.046
_refine_ls_R_factor_all 0.0343
_refine_ls_R_factor_gt 0.0273
_refine_ls_shift/su_max 0.004
_refine_ls_shift/su_mean 0.000
_refine_ls_structure_factor_coef Fsqd
_refine_ls_weighting_details 'calc w=1/[\s^2^(Fo^2^)+(0.0316P)^2^+2.0477P] where P=(Fo^2^+2Fc^2^)/3'
_refine_ls_weighting_scheme calc
_refine_ls_wR_factor_gt 0.0657
_refine_ls_wR_factor_ref 0.0688
_reflns_number_gt 7820
_reflns_number_total 8998
_reflns_threshold_expression >2sigma(I)
_cod_data_source_file om800774t_si_003.cif
_cod_data_source_block ROJO009_4a
_cod_original_cell_volume 2963.3(10)
_cod_original_sg_symbol_H-M P2(1)/n
_cod_database_code 4072331

loop_
_symmetry_equiv_pos_as_xyz
'x, y, z'
'-x+1/2, y+1/2, -z+1/2'
'-x, -y, -z'
'x-1/2, -y-1/2, z-1/2'

loop_
_atom_site_label
_atom_site_type_symbol
_atom_site_fract_x
_atom_site_fract_y
_atom_site_fract_z
_atom_site_U_iso_or_equiv
_atom_site_adp_type
_atom_site_occupancy
_atom_site_symmetry_multiplicity
_atom_site_calc_flag
_atom_site_refinement_flags
_atom_site_disorder_assembly
_atom_site_disorder_group
Ru1 Ru 0.530028(9) 0.789803(10) 0.753067(6) 0.01459(4) Uani 1 1 d . . .
S1 S 0.22558(3) 0.66689(4) 0.55866(2) 0.02334(8) Uani 1 1 d . . .
F1 F 0.04843(12) 0.57755(18) 0.55664(11) 0.0887(7) Uani 1 1 d . . .
F2 F 0.09133(14) 0.72781(19) 0.62119(7) 0.0793(6) Uani 1 1 d . . .
F3 F 0.03869(9) 0.75167(14) 0.51201(6) 0.0448(3) Uani 1 1 d . . .
O1 O 0.68555(8) 0.82806(10) 0.77663(5) 0.0202(2) Uani 1 1 d . . .
O2 O 0.27102(10) 0.59120(12) 0.61664(6) 0.0312(3) Uani 1 1 d . . .
O3 O 0.21594(14) 0.61570(18) 0.49299(7) 0.0591(5) Uani 1 1 d . . .
O4 O 0.26193(13) 0.78815(15) 0.56688(10) 0.0591(5) Uani 1 1 d . . .
N1 N 0.57569(10) 0.67386(11) 0.68669(6) 0.0166(2) Uani 1 1 d . . .
N2 N 0.51953(10) 0.92022(11) 0.67666(6) 0.0169(2) Uani 1 1 d . . .
N3 N 0.43865(10) 0.92895(12) 0.61910(6) 0.0188(2) Uani 1 1 d . . .
H3 H 0.3873 0.8805 0.6081 0.023 Uiso 1 1 calc R . .
C1 C 0.40529(13) 0.88326(14) 0.78367(8) 0.0224(3) Uani 1 1 d . . .
C2 C 0.49485(13) 0.87754(14) 0.83995(8) 0.0215(3) Uani 1 1 d . . .
H2 H 0.5214 0.9469 0.8634 0.026 Uiso 1 1 calc R . .
C3 C 0.54474(12) 0.76693(14) 0.86113(7) 0.0197(3) Uani 1 1 d . . .
H3A H 0.6042 0.7654 0.8978 0.024 Uiso 1 1 calc R . .
C4 C 0.50606(12) 0.65922(13) 0.82771(7) 0.0183(3) Uani 1 1 d . . .
C5 C 0.41617(11) 0.66699(14) 0.77055(8) 0.0190(3) Uani 1 1 d . . .
H5 H 0.3899 0.5978 0.7469 0.023 Uiso 1 1 calc R . .
C6 C 0.36618(12) 0.77583(14) 0.74891(8) 0.0210(3) Uani 1 1 d . . .
H6 H 0.3073 0.7776 0.7117 0.025 Uiso 1 1 calc R . .
C7 C 0.35624(15) 1.00110(16) 0.75877(10) 0.0311(4) Uani 1 1 d . . .
H7A H 0.3114 1.0240 0.7856 0.047 Uiso 1 1 calc R . .
H7B H 0.3171 0.9943 0.7115 0.047 Uiso 1 1 calc R . .
H7C H 0.4089 1.0604 0.7632 0.047 Uiso 1 1 calc R . .
C8 C 0.55831(13) 0.54020(14) 0.84918(8) 0.0238(3) Uani 1 1 d . . .
H8 H 0.5358 0.4854 0.8103 0.029 Uiso 1 1 calc R . .
C9 C 0.67528(15) 0.54874(19) 0.86819(11) 0.0385(4) Uani 1 1 d . . .
H9A H 0.6955 0.5833 0.8308 0.058 Uiso 1 1 calc R . .
H9B H 0.7045 0.4705 0.8776 0.058 Uiso 1 1 calc R . .
H9C H 0.6996 0.5979 0.9081 0.058 Uiso 1 1 calc R . .
C10 C 0.5229(2) 0.4897(2) 0.90814(14) 0.0584(8) Uani 1 1 d . . .
H10A H 0.5416 0.5436 0.9463 0.088 Uiso 1 1 calc R . .
H10B H 0.5555 0.4140 0.9216 0.088 Uiso 1 1 calc R . .
H10C H 0.4495 0.4795 0.8937 0.088 Uiso 1 1 calc R . .
C11 C 0.51889(12) 0.59463(14) 0.64368(8) 0.0208(3) Uani 1 1 d . . .
H11 H 0.4500 0.5851 0.6422 0.025 Uiso 1 1 calc R . .
C12 C 0.55982(14) 0.52483(15) 0.60033(8) 0.0252(3) Uani 1 1 d . . .
H12 H 0.5185 0.4688 0.5715 0.030 Uiso 1 1 calc R . .
C13 C 0.66028(14) 0.53913(15) 0.60036(8) 0.0266(3) Uani 1 1 d . . .
H13 H 0.6874 0.4932 0.5716 0.032 Uiso 1 1 calc R . .
C14 C 0.72264(13) 0.62440(14) 0.64459(8) 0.0228(3) Uani 1 1 d . . .
C15 C 0.82619(14) 0.65003(16) 0.64746(9) 0.0286(4) Uani 1 1 d . . .
H15 H 0.8577 0.6112 0.6184 0.034 Uiso 1 1 calc R . .
C16 C 0.87967(13) 0.73308(17) 0.69380(10) 0.0297(4) Uani 1 1 d . . .
H16 H 0.9478 0.7493 0.6955 0.036 Uiso 1 1 calc R . .
C17 C 0.83536(12) 0.79432(15) 0.73862(9) 0.0245(3) Uani 1 1 d . . .
H17 H 0.8746 0.8487 0.7698 0.029 Uiso 1 1 calc R . .
C18 C 0.73317(12) 0.77402(14) 0.73659(8) 0.0189(3) Uani 1 1 d . . .
C19 C 0.67701(12) 0.68892(13) 0.68823(8) 0.0181(3) Uani 1 1 d . . .
C20 C 0.58195(12) 1.01133(13) 0.67699(8) 0.0185(3) Uani 1 1 d . . .
H20 H 0.6425 1.0269 0.7113 0.022 Uiso 1 1 calc R . .
C21 C 0.54278(12) 1.08182(13) 0.61726(8) 0.0187(3) Uani 1 1 d . . .
C22 C 0.57737(14) 1.18311(14) 0.58909(9) 0.0233(3) Uani 1 1 d . . .
H22 H 0.6376 1.2224 0.6124 0.028 Uiso 1 1 calc R . .
C23 C 0.51860(15) 1.22148(14) 0.52591(9) 0.0268(3) Uani 1 1 d . . .
H23 H 0.5406 1.2867 0.5056 0.032 Uiso 1 1 calc R . .
C24 C 0.42535(15) 1.16401(15) 0.49105(8) 0.0272(3) Uani 1 1 d . . .
H24 H 0.3872 1.1933 0.4487 0.033 Uiso 1 1 calc R . .
C25 C 0.38942(13) 1.06622(15) 0.51787(8) 0.0244(3) Uani 1 1 d . . .
H25 H 0.3278 1.0291 0.4950 0.029 Uiso 1 1 calc R . .
C26 C 0.45063(12) 1.02539(13) 0.58152(8) 0.0187(3) Uani 1 1 d . . .
C27 C 0.09385(14) 0.6819(2) 0.56186(10) 0.0350(4) Uani 1 1 d . . .
C28 C 0.3098(7) 0.3008(8) 0.6116(4) 0.0342(15) Uani 0.52(2) 1 d PD A 1
H28A H 0.3641 0.2725 0.5931 0.041 Uiso 0.52(2) 1 calc PR A 1
H28B H 0.2835 0.3748 0.5886 0.041 Uiso 0.52(2) 1 calc PR A 1
Cl1 Cl 0.3614(3) 0.3281(5) 0.69976(19) 0.0364(7) Uani 0.52(2) 1 d PD A 1
Cl2 Cl 0.2093(3) 0.1941(3) 0.5950(2) 0.0417(8) Uani 0.52(2) 1 d PD A 1
C28X C 0.2943(9) 0.3217(10) 0.6012(6) 0.054(3) Uani 0.48(2) 1 d PD A 2
H28C H 0.2633 0.4000 0.5910 0.065 Uiso 0.48(2) 1 calc PR A 2
H28D H 0.3390 0.3091 0.5721 0.065 Uiso 0.48(2) 1 calc PR A 2
Cl1X Cl 0.3686(6) 0.3176(7) 0.6877(6) 0.0666(14) Uani 0.48(2) 1 d PD A 2
Cl2X Cl 0.1977(6) 0.2141(10) 0.5830(5) 0.0779(16) Uani 0.48(2) 1 d PD A 2

loop_
_atom_site_aniso_label
_atom_site_aniso_U_11
_atom_site_aniso_U_22
_atom_site_aniso_U_33
_atom_site_aniso_U_23
_atom_site_aniso_U_13
_atom_site_aniso_U_12
Ru1 0.01714(6) 0.01477(6) 0.01305(6) -0.00105(4) 0.00619(4) -0.00090(4)
S1 0.01862(17) 0.0319(2) 0.01977(18) 0.00291(15) 0.00592(14) 0.00216(15)
F1 0.0420(8) 0.0944(14) 0.1168(15) 0.0499(12) 0.0018(9) -0.0350(9)
F2 0.0796(11) 0.1368(16) 0.0326(7) 0.0259(9) 0.0340(7) 0.0694(11)
F3 0.0331(6) 0.0711(9) 0.0308(6) 0.0159(6) 0.0098(5) 0.0252(6)
O1 0.0188(5) 0.0240(5) 0.0181(5) -0.0022(4) 0.0059(4) -0.0036(4)
O2 0.0277(6) 0.0364(7) 0.0261(6) 0.0058(5) 0.0019(5) 0.0083(5)
O3 0.0612(10) 0.0927(14) 0.0233(7) -0.0040(8) 0.0120(7) 0.0453(10)
O4 0.0452(9) 0.0494(10) 0.0658(11) 0.0244(8) -0.0119(8) -0.0248(8)
N1 0.0193(6) 0.0167(5) 0.0146(5) 0.0009(4) 0.0063(4) 0.0026(5)
N2 0.0203(6) 0.0166(6) 0.0147(5) 0.0002(4) 0.0064(5) 0.0000(5)
N3 0.0197(6) 0.0199(6) 0.0164(6) 0.0005(5) 0.0045(5) -0.0024(5)
C1 0.0260(8) 0.0228(7) 0.0234(7) 0.0007(6) 0.0153(6) 0.0035(6)
C2 0.0305(8) 0.0189(7) 0.0196(7) -0.0049(6) 0.0143(6) -0.0031(6)
C3 0.0241(7) 0.0230(7) 0.0132(6) -0.0019(5) 0.0073(5) -0.0041(6)
C4 0.0230(7) 0.0190(7) 0.0154(6) 0.0002(5) 0.0098(5) -0.0023(5)
C5 0.0201(7) 0.0198(7) 0.0192(7) -0.0034(5) 0.0091(5) -0.0057(5)
C6 0.0198(7) 0.0265(8) 0.0184(7) -0.0013(6) 0.0080(6) 0.0000(6)
C7 0.0383(10) 0.0257(8) 0.0346(9) 0.0020(7) 0.0190(8) 0.0100(7)
C8 0.0310(8) 0.0184(7) 0.0230(7) 0.0014(6) 0.0095(6) 0.0009(6)
C9 0.0321(10) 0.0328(10) 0.0419(11) 0.0065(8) -0.0040(8) 0.0056(8)
C10 0.097(2) 0.0323(11) 0.0666(16) 0.0250(11) 0.0571(16) 0.0193(12)
C11 0.0253(7) 0.0195(7) 0.0176(7) -0.0012(5) 0.0061(6) 0.0015(6)
C12 0.0350(9) 0.0211(7) 0.0197(7) -0.0032(6) 0.0081(6) 0.0037(6)
C13 0.0374(9) 0.0234(7) 0.0223(7) 0.0001(6) 0.0141(7) 0.0094(7)
C14 0.0273(8) 0.0222(7) 0.0216(7) 0.0066(6) 0.0112(6) 0.0094(6)
C15 0.0290(8) 0.0301(9) 0.0326(9) 0.0079(7) 0.0182(7) 0.0115(7)
C16 0.0206(8) 0.0350(9) 0.0362(9) 0.0115(8) 0.0127(7) 0.0068(7)
C17 0.0192(7) 0.0275(8) 0.0268(8) 0.0076(6) 0.0061(6) 0.0010(6)
C18 0.0190(7) 0.0210(7) 0.0173(7) 0.0050(5) 0.0061(5) 0.0029(5)
C19 0.0195(7) 0.0189(7) 0.0169(6) 0.0047(5) 0.0068(5) 0.0043(5)
C20 0.0204(7) 0.0169(6) 0.0181(7) -0.0017(5) 0.0056(5) -0.0012(5)
C21 0.0234(7) 0.0156(6) 0.0184(7) -0.0005(5) 0.0080(6) 0.0016(5)
C22 0.0314(8) 0.0169(7) 0.0244(8) -0.0007(6) 0.0123(6) -0.0005(6)
C23 0.0435(10) 0.0174(7) 0.0241(8) 0.0033(6) 0.0167(7) 0.0043(7)
C24 0.0406(9) 0.0237(8) 0.0175(7) 0.0025(6) 0.0085(7) 0.0104(7)
C25 0.0287(8) 0.0245(8) 0.0189(7) -0.0011(6) 0.0050(6) 0.0049(6)
C26 0.0232(7) 0.0170(6) 0.0174(6) -0.0011(5) 0.0083(5) 0.0024(5)
C27 0.0247(8) 0.0528(12) 0.0301(9) 0.0150(8) 0.0121(7) 0.0077(8)
C28 0.052(3) 0.017(3) 0.042(3) 0.010(2) 0.027(2) 0.012(3)
Cl1 0.0327(9) 0.0334(9) 0.0407(14) 0.0016(6) 0.0063(6) 0.0020(6)
Cl2 0.0294(11) 0.061(2) 0.0367(10) -0.0035(7) 0.0131(8) 0.0000(7)
C28X 0.098(7) 0.023(4) 0.044(4) 0.008(3) 0.027(4) 0.025(4)
Cl1X 0.0409(13) 0.0452(16) 0.100(3) 0.013(2) -0.001(2) 0.0030(11)
Cl2X 0.0294(11) 0.151(4) 0.052(2) -0.017(2) 0.0097(14) 0.001(2)

loop_
_atom_type_symbol
_atom_type_description
_atom_type_scat_dispersion_real
_atom_type_scat_dispersion_imag
_atom_type_scat_source
C C 0.0033 0.0016 'International Tables Vol C Tables 4.2.6.8 and 6.1.1.4'
H H 0.0000 0.0000 'International Tables Vol C Tables 4.2.6.8 and 6.1.1.4'
N N 0.0061 0.0033 'International Tables Vol C Tables 4.2.6.8 and 6.1.1.4'
O O 0.0106 0.0060 'International Tables Vol C Tables 4.2.6.8 and 6.1.1.4'
F F 0.0171 0.0103 'International Tables Vol C Tables 4.2.6.8 and 6.1.1.4'
S S 0.1246 0.1234 'International Tables Vol C Tables 4.2.6.8 and 6.1.1.4'
Ru Ru -1.2594 0.8363 'International Tables Vol C Tables 4.2.6.8 and 6.1.1.4'
Cl Cl 0.1484 0.1585 'International Tables Vol C Tables 4.2.6.8 and 6.1.1.4'

loop_
_geom_angle_atom_site_label_1
_geom_angle_atom_site_label_2
_geom_angle_atom_site_label_3
_geom_angle
O1 Ru1 N1 79.11(5)
O1 Ru1 N2 83.01(5)
N1 Ru1 N2 85.73(5)
O1 Ru1 C3 89.69(6)
N1 Ru1 C3 128.56(6)
N2 Ru1 C3 142.91(5)
O1 Ru1 C5 144.82(5)
N1 Ru1 C5 93.71(6)
N2 Ru1 C5 131.18(6)
C3 Ru1 C5 67.88(6)
O1 Ru1 C2 99.17(6)
N1 Ru1 C2 166.56(5)
N2 Ru1 C2 107.38(5)
C3 Ru1 C2 38.03(6)
C5 Ru1 C2 79.98(6)
O1 Ru1 C4 108.54(6)
N1 Ru1 C4 99.24(5)
N2 Ru1 C4 168.05(5)
C3 Ru1 C4 37.73(6)
C5 Ru1 C4 38.12(6)
C2 Ru1 C4 68.49(6)
O1 Ru1 C6 166.52(5)
N1 Ru1 C6 114.21(6)
N2 Ru1 C6 99.47(6)
C3 Ru1 C6 80.33(7)
C5 Ru1 C6 37.49(6)
C2 Ru1 C6 67.40(6)
C4 Ru1 C6 68.58(6)
O1 Ru1 C1 129.92(6)
N1 Ru1 C1 149.57(6)
N2 Ru1 C1 88.96(6)
C3 Ru1 C1 68.25(6)
C5 Ru1 C1 67.82(6)
C2 Ru1 C1 37.35(6)
C4 Ru1 C1 81.25(6)
C6 Ru1 C1 37.51(6)
O3 S1 O4 115.25(12)
O3 S1 O2 115.73(10)
O4 S1 O2 114.13(9)
O3 S1 C27 104.00(11)
O4 S1 C27 102.45(11)
O2 S1 C27 102.76(8)
C18 O1 Ru1 113.84(10)
C11 N1 C19 118.99(13)
C11 N1 Ru1 128.33(11)
C19 N1 Ru1 112.63(10)
C20 N2 N3 107.73(12)
C20 N2 Ru1 128.43(11)
N3 N2 Ru1 123.63(9)
C26 N3 N2 110.26(12)
C26 N3 H3 124.9
N2 N3 H3 124.9
C2 C1 C6 118.52(14)
C2 C1 C7 120.59(15)
C6 C1 C7 120.79(15)
C2 C1 Ru1 70.18(9)
C6 C1 Ru1 70.44(9)
C7 C1 Ru1 128.26(11)
C1 C2 C3 120.68(14)
C1 C2 Ru1 72.47(9)
C3 C2 Ru1 70.06(8)
C1 C2 H2 119.7
C3 C2 H2 119.7
Ru1 C2 H2 130.5
C4 C3 C2 121.47(14)
C4 C3 Ru1 72.40(8)
C2 C3 Ru1 71.91(9)
C4 C3 H3A 119.3
C2 C3 H3A 119.3
Ru1 C3 H3A 128.8
C3 C4 C5 117.00(14)
C3 C4 C8 122.40(14)
C5 C4 C8 120.57(14)
C3 C4 Ru1 69.87(8)
C5 C4 Ru1 69.81(8)
C8 C4 Ru1 129.61(10)
C6 C5 C4 122.12(14)
C6 C5 Ru1 72.41(9)
C4 C5 Ru1 72.07(8)
C6 C5 H5 118.9
C4 C5 H5 118.9
Ru1 C5 H5 129.1
C5 C6 C1 120.18(15)
C5 C6 Ru1 70.10(9)
C1 C6 Ru1 72.05(9)
C5 C6 H6 119.9
C1 C6 H6 119.9
Ru1 C6 H6 130.6
C1 C7 H7A 109.5
C1 C7 H7B 109.5
H7A C7 H7B 109.5
C1 C7 H7C 109.5
H7A C7 H7C 109.5
H7B C7 H7C 109.5
C4 C8 C9 112.59(14)
C4 C8 C10 109.28(14)
C9 C8 C10 111.09(18)
C4 C8 H8 107.9
C9 C8 H8 107.9
C10 C8 H8 107.9
C8 C9 H9A 109.5
C8 C9 H9B 109.5
H9A C9 H9B 109.5
C8 C9 H9C 109.5
H9A C9 H9C 109.5
H9B C9 H9C 109.5
C8 C10 H10A 109.5
C8 C10 H10B 109.5
H10A C10 H10B 109.5
C8 C10 H10C 109.5
H10A C10 H10C 109.5
H10B C10 H10C 109.5
N1 C11 C12 121.94(15)
N1 C11 H11 119.0
C12 C11 H11 119.0
C13 C12 C11 120.17(16)
C13 C12 H12 119.9
C11 C12 H12 119.9
C12 C13 C14 119.47(15)
C12 C13 H13 120.3
C14 C13 H13 120.3
C15 C14 C19 118.23(16)
C15 C14 C13 124.59(15)
C19 C14 C13 117.18(15)
C16 C15 C14 119.19(15)
C16 C15 H15 120.4
C14 C15 H15 120.4
C15 C16 C17 122.53(16)
C15 C16 H16 118.7
C17 C16 H16 118.7
C18 C17 C16 120.31(16)
C18 C17 H17 119.8
C16 C17 H17 119.8
O1 C18 C17 124.16(15)
O1 C18 C19 118.40(13)
C17 C18 C19 117.44(14)
N1 C19 C14 122.21(15)
N1 C19 C18 115.55(13)
C14 C19 C18 122.25(14)
N2 C20 C21 110.03(13)
N2 C20 H20 125.0
C21 C20 H20 125.0
C26 C21 C22 120.05(14)
C26 C21 C20 104.68(13)
C22 C21 C20 135.21(15)
C23 C22 C21 117.50(16)
C23 C22 H22 121.3
C21 C22 H22 121.3
C22 C23 C24 121.52(16)
C22 C23 H23 119.2
C24 C23 H23 119.2
C25 C24 C23 122.01(15)
C25 C24 H24 119.0
C23 C24 H24 119.0
C24 C25 C26 116.44(16)
C24 C25 H25 121.8
C26 C25 H25 121.8
N3 C26 C25 130.23(15)
N3 C26 C21 107.28(13)
C25 C26 C21 122.45(15)
F1 C27 F2 106.79(19)
F1 C27 F3 108.34(18)
F2 C27 F3 108.24(17)
F1 C27 S1 110.96(16)
F2 C27 S1 110.48(15)
F3 C27 S1 111.86(13)
Cl1 C28 Cl2 112.0(4)
Cl1 C28 H28A 109.2
Cl2 C28 H28A 109.2
Cl1 C28 H28B 109.2
Cl2 C28 H28B 109.2
H28A C28 H28B 107.9
Cl2X C28X Cl1X 112.1(5)
Cl2X C28X H28C 109.2
Cl1X C28X H28C 109.2
Cl2X C28X H28D 109.2
Cl1X C28X H28D 109.2
H28C C28X H28D 107.9

loop_
_geom_bond_atom_site_label_1
_geom_bond_atom_site_label_2
_geom_bond_distance
Ru1 O1 2.0664(12)
Ru1 N1 2.0913(13)
Ru1 N2 2.1107(13)
Ru1 C3 2.1670(15)
Ru1 C5 2.1702(15)
Ru1 C2 2.1912(15)
Ru1 C4 2.1999(15)
Ru1 C6 2.2001(16)
Ru1 C1 2.2211(15)
S1 O3 1.4266(15)
S1 O4 1.4401(16)
S1 O2 1.4423(13)
S1 C27 1.8098(19)
F1 C27 1.312(3)
F2 C27 1.322(3)
F3 C27 1.331(2)
O1 C18 1.3211(18)
N1 C11 1.329(2)
N1 C19 1.3729(19)
N2 C20 1.3248(19)
N2 N3 1.3612(18)
N3 C26 1.361(2)
N3 H3 0.8600
C1 C2 1.413(2)
C1 C6 1.422(2)
C1 C7 1.501(2)
C2 C3 1.420(2)
C2 H2 0.9300
C3 C4 1.412(2)
C3 H3A 0.9300
C4 C5 1.428(2)
C4 C8 1.516(2)
C5 C6 1.405(2)
C5 H5 0.9300
C6 H6 0.9300
C7 H7A 0.9600
C7 H7B 0.9600
C7 H7C 0.9600
C8 C9 1.522(3)
C8 C10 1.522(3)
C8 H8 0.9800
C9 H9A 0.9600
C9 H9B 0.9600
C9 H9C 0.9600
C10 H10A 0.9600
C10 H10B 0.9600
C10 H10C 0.9600
C11 C12 1.406(2)
C11 H11 0.9300
C12 C13 1.368(3)
C12 H12 0.9300
C13 C14 1.417(3)
C13 H13 0.9300
C14 C15 1.415(2)
C14 C19 1.416(2)
C15 C16 1.376(3)
C15 H15 0.9300
C16 C17 1.405(3)
C16 H16 0.9300
C17 C18 1.390(2)
C17 H17 0.9300
C18 C19 1.426(2)
C20 C21 1.421(2)
C20 H20 0.9300
C21 C26 1.404(2)
C21 C22 1.411(2)
C22 C23 1.375(2)
C22 H22 0.9300
C23 C24 1.415(3)
C23 H23 0.9300
C24 C25 1.374(2)
C24 H24 0.9300
C25 C26 1.402(2)
C25 H25 0.9300
C28 Cl1 1.758(7)
C28 Cl2 1.771(6)
C28 H28A 0.9700
C28 H28B 0.9700
C28X Cl2X 1.740(8)
C28X Cl1X 1.762(8)
C28X H28C 0.9700
C28X H28D 0.9700

loop_
_geom_torsion_atom_site_label_1
_geom_torsion_atom_site_label_2
_geom_torsion_atom_site_label_3
_geom_torsion_atom_site_label_4
_geom_torsion
N1 Ru1 O1 C18 6.14(10)
N2 Ru1 O1 C18 -80.83(10)
C3 Ru1 O1 C18 135.62(11)
C5 Ru1 O1 C18 87.01(13)
C2 Ru1 O1 C18 172.60(10)
C4 Ru1 O1 C18 102.34(10)
C6 Ru1 O1 C18 177.6(2)
C1 Ru1 O1 C18 -163.56(10)
O1 Ru1 N1 C11 177.57(14)
N2 Ru1 N1 C11 -98.74(13)
C3 Ru1 N1 C11 96.79(14)
C5 Ru1 N1 C11 32.31(14)
C2 Ru1 N1 C11 93.7(3)
C4 Ru1 N1 C11 70.30(14)
C6 Ru1 N1 C11 -0.27(15)
C1 Ru1 N1 C11 -18.14(19)
O1 Ru1 N1 C19 -5.08(10)
N2 Ru1 N1 C19 78.61(10)
C3 Ru1 N1 C19 -85.86(12)
C5 Ru1 N1 C19 -150.33(10)
C2 Ru1 N1 C19 -89.0(3)
C4 Ru1 N1 C19 -112.35(11)
C6 Ru1 N1 C19 177.08(10)
C1 Ru1 N1 C19 159.22(11)
O1 Ru1 N2 C20 -27.17(13)
N1 Ru1 N2 C20 -106.71(13)
C3 Ru1 N2 C20 52.97(17)
C5 Ru1 N2 C20 162.10(12)
C2 Ru1 N2 C20 70.29(14)
C4 Ru1 N2 C20 138.2(2)
C6 Ru1 N2 C20 139.44(13)
C1 Ru1 N2 C20 103.28(13)
O1 Ru1 N2 N3 158.60(11)
N1 Ru1 N2 N3 79.06(11)
C3 Ru1 N2 N3 -121.25(12)
C5 Ru1 N2 N3 -12.12(14)
C2 Ru1 N2 N3 -103.94(11)
C4 Ru1 N2 N3 -36.0(3)
C6 Ru1 N2 N3 -34.79(12)
C1 Ru1 N2 N3 -70.95(12)
C20 N2 N3 C26 1.25(16)
Ru1 N2 N3 C26 176.51(9)
O1 Ru1 C1 C2 -41.10(11)
N1 Ru1 C1 C2 159.17(10)
N2 Ru1 C1 C2 -121.09(9)
C3 Ru1 C1 C2 28.94(9)
C5 Ru1 C1 C2 102.97(10)
C4 Ru1 C1 C2 65.80(9)
C6 Ru1 C1 C2 131.81(14)
O1 Ru1 C1 C6 -172.91(8)
N1 Ru1 C1 C6 27.36(15)
N2 Ru1 C1 C6 107.10(10)
C3 Ru1 C1 C6 -102.87(10)
C5 Ru1 C1 C6 -28.84(9)
C2 Ru1 C1 C6 -131.81(14)
C4 Ru1 C1 C6 -66.01(10)
O1 Ru1 C1 C7 72.77(17)
N1 Ru1 C1 C7 -86.96(19)
N2 Ru1 C1 C7 -7.21(16)
C3 Ru1 C1 C7 142.82(17)
C5 Ru1 C1 C7 -143.15(17)
C2 Ru1 C1 C7 113.87(19)
C4 Ru1 C1 C7 179.67(16)
C6 Ru1 C1 C7 -114.32(19)
C6 C1 C2 C3 0.2(2)
C7 C1 C2 C3 -176.37(14)
Ru1 C1 C2 C3 -52.90(13)
C6 C1 C2 Ru1 53.07(12)
C7 C1 C2 Ru1 -123.47(14)
O1 Ru1 C2 C1 149.29(9)
N1 Ru1 C2 C1 -129.2(2)
N2 Ru1 C2 C1 63.80(10)
C3 Ru1 C2 C1 -133.14(14)
C5 Ru1 C2 C1 -66.39(10)
C4 Ru1 C2 C1 -104.30(10)
C6 Ru1 C2 C1 -29.44(9)
O1 Ru1 C2 C3 -77.57(9)
N1 Ru1 C2 C3 4.0(3)
N2 Ru1 C2 C3 -163.06(9)
C5 Ru1 C2 C3 66.75(10)
C4 Ru1 C2 C3 28.84(9)
C6 Ru1 C2 C3 103.70(10)
C1 Ru1 C2 C3 133.14(14)
C1 C2 C3 C4 -1.0(2)
Ru1 C2 C3 C4 -55.04(13)
C1 C2 C3 Ru1 54.00(13)
O1 Ru1 C3 C4 -121.77(9)
N1 Ru1 C3 C4 -45.99(12)
N2 Ru1 C3 C4 160.29(9)
C5 Ru1 C3 C4 30.43(9)
C2 Ru1 C3 C4 132.83(14)
C6 Ru1 C3 C4 67.34(9)
C1 Ru1 C3 C4 104.37(10)
O1 Ru1 C3 C2 105.40(9)
N1 Ru1 C3 C2 -178.83(8)
N2 Ru1 C3 C2 27.46(14)
C5 Ru1 C3 C2 -102.41(10)
C4 Ru1 C3 C2 -132.83(14)
C6 Ru1 C3 C2 -65.49(10)
C1 Ru1 C3 C2 -28.47(9)
C2 C3 C4 C5 1.6(2)
Ru1 C3 C4 C5 -53.17(11)
C2 C3 C4 C8 179.69(14)
Ru1 C3 C4 C8 124.87(14)
C2 C3 C4 Ru1 54.82(13)
O1 Ru1 C4 C3 63.73(10)
N1 Ru1 C4 C3 145.26(9)
N2 Ru1 C4 C3 -100.9(3)
C5 Ru1 C4 C3 -130.54(13)
C2 Ru1 C4 C3 -29.05(9)
C6 Ru1 C4 C3 -102.25(10)
C1 Ru1 C4 C3 -65.55(10)
O1 Ru1 C4 C5 -165.72(8)
N1 Ru1 C4 C5 -84.19(9)
N2 Ru1 C4 C5 29.6(3)
C3 Ru1 C4 C5 130.54(13)
C2 Ru1 C4 C5 101.49(10)
C6 Ru1 C4 C5 28.29(9)
C1 Ru1 C4 C5 64.99(9)
O1 Ru1 C4 C8 -52.21(15)
N1 Ru1 C4 C8 29.33(14)
N2 Ru1 C4 C8 143.1(2)
C3 Ru1 C4 C8 -115.94(18)
C5 Ru1 C4 C8 113.52(17)
C2 Ru1 C4 C8 -144.99(15)
C6 Ru1 C4 C8 141.81(15)
C1 Ru1 C4 C8 178.51(15)
C3 C4 C5 C6 -1.5(2)
C8 C4 C5 C6 -179.55(14)
Ru1 C4 C5 C6 -54.67(13)
C3 C4 C5 Ru1 53.20(11)
C8 C4 C5 Ru1 -124.87(13)
O1 Ru1 C5 C6 157.49(9)
N1 Ru1 C5 C6 -126.20(9)
N2 Ru1 C5 C6 -38.64(11)
C3 Ru1 C5 C6 103.41(10)
C2 Ru1 C5 C6 65.75(10)
C4 Ru1 C5 C6 133.54(13)
C1 Ru1 C5 C6 28.85(9)
O1 Ru1 C5 C4 23.94(13)
N1 Ru1 C5 C4 100.26(9)
N2 Ru1 C5 C4 -172.18(8)
C3 Ru1 C5 C4 -30.13(9)
C2 Ru1 C5 C4 -67.79(9)
C6 Ru1 C5 C4 -133.54(13)
C1 Ru1 C5 C4 -104.69(10)
C4 C5 C6 C1 0.7(2)
Ru1 C5 C6 C1 -53.86(13)
C4 C5 C6 Ru1 54.52(12)
C2 C1 C6 C5 0.0(2)
C7 C1 C6 C5 176.55(14)
Ru1 C1 C6 C5 52.96(13)
C2 C1 C6 Ru1 -52.94(12)
C7 C1 C6 Ru1 123.59(14)
O1 Ru1 C6 C5 -108.8(2)
N1 Ru1 C6 C5 61.99(10)
N2 Ru1 C6 C5 151.55(9)
C3 Ru1 C6 C5 -66.08(9)
C2 Ru1 C6 C5 -103.46(10)
C4 Ru1 C6 C5 -28.73(9)
C1 Ru1 C6 C5 -132.79(13)
O1 Ru1 C6 C1 24.0(3)
N1 Ru1 C6 C1 -165.21(9)
N2 Ru1 C6 C1 -75.66(10)
C3 Ru1 C6 C1 66.71(9)
C5 Ru1 C6 C1 132.79(13)
C2 Ru1 C6 C1 29.33(9)
C4 Ru1 C6 C1 104.06(10)
C3 C4 C8 C9 -39.8(2)
C5 C4 C8 C9 138.15(16)
Ru1 C4 C8 C9 50.0(2)
C3 C4 C8 C10 84.1(2)
C5 C4 C8 C10 -97.9(2)
Ru1 C4 C8 C10 173.90(16)
C19 N1 C11 C12 0.8(2)
Ru1 N1 C11 C12 177.98(11)
N1 C11 C12 C13 -1.5(2)
C11 C12 C13 C14 0.3(2)
C12 C13 C14 C15 -177.69(16)
C12 C13 C14 C19 1.6(2)
C19 C14 C15 C16 2.2(2)
C13 C14 C15 C16 -178.53(16)
C14 C15 C16 C17 -0.2(3)
C15 C16 C17 C18 -1.2(3)
Ru1 O1 C18 C17 173.96(12)
Ru1 O1 C18 C19 -6.32(17)
C16 C17 C18 O1 -179.71(15)
C16 C17 C18 C19 0.6(2)
C11 N1 C19 C14 1.2(2)
Ru1 N1 C19 C14 -176.44(11)
C11 N1 C19 C18 -178.92(13)
Ru1 N1 C19 C18 3.45(16)
C15 C14 C19 N1 176.96(14)
C13 C14 C19 N1 -2.3(2)
C15 C14 C19 C18 -2.9(2)
C13 C14 C19 C18 177.78(14)
O1 C18 C19 N1 1.9(2)
C17 C18 C19 N1 -178.37(13)
O1 C18 C19 C14 -178.23(13)
C17 C18 C19 C14 1.5(2)
N3 N2 C20 C21 -1.16(16)
Ru1 N2 C20 C21 -176.11(10)
N2 C20 C21 C26 0.64(16)
N2 C20 C21 C22 -176.41(17)
C26 C21 C22 C23 -1.1(2)
C20 C21 C22 C23 175.63(16)
C21 C22 C23 C24 1.8(2)
C22 C23 C24 C25 -0.9(3)
C23 C24 C25 C26 -0.6(2)
N2 N3 C26 C25 177.15(15)
N2 N3 C26 C21 -0.84(16)
C24 C25 C26 N3 -176.46(15)
C24 C25 C26 C21 1.3(2)
C22 C21 C26 N3 177.73(14)
C20 C21 C26 N3 0.13(16)
C22 C21 C26 C25 -0.5(2)
C20 C21 C26 C25 -178.06(14)
O3 S1 C27 F1 61.11(18)
O4 S1 C27 F1 -178.55(16)
O2 S1 C27 F1 -59.91(17)
O3 S1 C27 F2 179.35(16)
O4 S1 C27 F2 -60.30(17)
O2 S1 C27 F2 58.33(17)
O3 S1 C27 F3 -60.00(19)
O4 S1 C27 F3 60.35(18)
O2 S1 C27 F3 178.98(15)
